data_7027176
loop_
_publ_author_name
'St. John Foreman, Mark R.'
'Slawin, Alexandra M. Z.'
'Woollins, J. Derek'

_publ_section_title
;
 The reaction of dithiadiphosphetane disulfides with dienes, alkenes and
 thioaldehydes
;
_journal_issue 7
_journal_name_full 'Journal of the Chemical Society, Dalton Transactions'
_journal_page_first 1175
_journal_paper_doi 10.1039/a808918c
_journal_year 1999
_chemical_compound_source -
_chemical_formula_analytical 'C27 H25 Fe2 N P2 S3 '
_chemical_formula_moiety 'C27 H25 Fe2 N P2 S3 '
_chemical_formula_structural 'C27 H25 Fe2 N P2 S3 '
_chemical_formula_sum 'C27 H25 Fe2 N P2 S3'
_chemical_formula_weight 633.32
_space_group_IT_number 14
_symmetry_cell_setting monoclinic
_symmetry_Int_Tables_number 14
_symmetry_space_group_name_Hall '-P 2ybc'
_symmetry_space_group_name_H-M 'P 1 21/c 1'
_audit_creation_date 1998-11-25
_audit_creation_method 'by teXsan v1.8'
_cell_angle_alpha 90.00(1)
_cell_angle_beta 95.75(1)
_cell_angle_gamma 90.00(2)
_cell_formula_units_Z 4
_cell_length_a 7.347(2)
_cell_length_b 14.262(3)
_cell_length_c 25.660(2)
_cell_measurement_reflns_used 17
_cell_measurement_temperature 293.2
_cell_measurement_theta_max 32.4
_cell_measurement_theta_min 25.1
_cell_volume 2675.2(9)
_computing_cell_refinement 'MSC/AFC Diffractometer Control'
_computing_data_collection 'MSC/AFC Diffractometer Control'
_computing_data_reduction 'teXsan (MSC, 1992-1997)'
_computing_publication_material 'teXsan (MSC, 1992-1997)'
_computing_structure_refinement 'teXsan (MSC, 1992-1997)'
_computing_structure_solution
;
SIR92 (Altomare, et. al. 1993)
;
_diffrn_ambient_temperature 293.2
_diffrn_measurement_device_type 'Rigaku AFC7S'
_diffrn_measurement_method \w
_diffrn_orient_matrix_UB_11 0.01997
_diffrn_orient_matrix_UB_12 0.06776
_diffrn_orient_matrix_UB_13 -0.00767
_diffrn_orient_matrix_UB_21 0.00774
_diffrn_orient_matrix_UB_22 0.01439
_diffrn_orient_matrix_UB_23 0.03830
_diffrn_orient_matrix_UB_31 0.13511
_diffrn_orient_matrix_UB_32 -0.01084
_diffrn_orient_matrix_UB_33 0.00291
_diffrn_radiation_detector 'scintillation counter'
_diffrn_radiation_monochromator graphite
_diffrn_radiation_source 'X-ray tube'
_diffrn_radiation_type 'Cu K\a'
_diffrn_radiation_wavelength 1.5418
_diffrn_reflns_av_R_equivalents 0.34831
_diffrn_reflns_av_sigmaI/netI 0.120
_diffrn_reflns_limit_h_max 8
_diffrn_reflns_limit_h_min 0
_diffrn_reflns_limit_k_max 16
_diffrn_reflns_limit_k_min 0
_diffrn_reflns_limit_l_max 28
_diffrn_reflns_limit_l_min -28
_diffrn_reflns_number 4535
_diffrn_reflns_reduction_process 'Lp corrections applied'
_diffrn_reflns_theta_max 60.10
_diffrn_reflns_theta_min 3.10
_diffrn_standards_decay_% 0.12
_diffrn_standards_interval_count 150
_diffrn_standards_number 3
_exptl_absorpt_coefficient_mu 12.154
_exptl_absorpt_correction_T_max 1.000
_exptl_absorpt_correction_T_min 0.252
_exptl_absorpt_correction_type
;
\DF (DIFABS; Walker & Stuart, 1983)
;
_exptl_crystal_colour orange
_exptl_crystal_density_diffrn 1.572
_exptl_crystal_density_meas ?
_exptl_crystal_description prism
_exptl_crystal_F_000 1296.00
_exptl_crystal_size_max 0.30
_exptl_crystal_size_mid 0.10
_exptl_crystal_size_min 0.10
_refine_diff_density_max 0.56
_refine_diff_density_min -0.77
_refine_ls_extinction_coef 0.0000030(2)
_refine_ls_extinction_expression 'equ(3) Acta Cryst.(1968) A24, p213.'
_refine_ls_extinction_method 'Zachariasen (1967)'
_refine_ls_goodness_of_fit_all 2.316
_refine_ls_goodness_of_fit_ref 2.316
_refine_ls_hydrogen_treatment noref
_refine_ls_matrix_type full
_refine_ls_number_constraints 0
_refine_ls_number_parameters 317
_refine_ls_number_reflns 2100
_refine_ls_number_restraints 0
_refine_ls_R_factor_all 0.0596
_refine_ls_R_factor_gt 0.0596
_refine_ls_shift/esd_max 0.0280
_refine_ls_shift/esd_mean 0.0520
_refine_ls_structure_factor_coef F
_refine_ls_weighting_details 'w = 1/[\s^2^(Fo) + 0.00001|Fo|^2^]'
_refine_ls_weighting_scheme calc
_refine_ls_wR_factor_all 0.0582
_refine_ls_wR_factor_ref 0.0582
_reflns_number_gt 2100
_reflns_number_total 4194
_reflns_threshold_expression I>3.00\s(I)
_cod_data_source_file 808918csup1.cif
_cod_data_source_block 16
_cod_depositor_comments
;
The following automatic conversions were performed:

'_exptl_crystal_density_meas' value 'not measured' was changed to '?'
- the value is perceived as not measured.

Automatic conversion script
Id: cif_fix_values 3008 2015-01-20 13:52:24Z robertas 

The following automatic conversions were performed:

'_refine_ls_weighting_scheme' value 'w = 1/[\s^2^(Fo) +
0.00001|Fo|^2^]' was changed to 'calc'. New tag
'_refine_ls_weighting_details' was created. The value of the new tag
was set to 'w = 1/[\s^2^(Fo) + 0.00001|Fo|^2^]'.

Automatic conversion script
Id: cif_fix_values 3143 2015-03-26 13:38:13Z robertas 
;
_cod_original_cell_volume 2675.3(8)
_cod_original_sg_symbol_H-M 'P 21/c     '
_cod_original_formula_sum 'C27 H25 Fe2 N P2 S3 '
_cod_database_code 7027176

loop_
_symmetry_equiv_pos_as_xyz
'   +x,   +y,   +z'
'   -x,1/2+y,1/2-z'
'   -x,   -y,   -z'
'   +x,1/2-y,1/2+z'

loop_
_atom_site_label
_atom_site_fract_x
_atom_site_fract_y
_atom_site_fract_z
_atom_site_U_iso_or_equiv
_atom_site_occupancy
_atom_site_adp_type
_atom_site_calc_flag
Fe(1) 0.3028(2) 0.1275(1) 0.42119(5) 0.0462(5) 1.000 Uani d
Fe(2) 0.0871(2) 0.2336(1) 0.12150(6) 0.0481(5) 1.000 Uani d
S(1) 0.6399(4) 0.1224(2) 0.2935(1) 0.070(1) 1.000 Uani d
S(2) 0.1775(4) 0.1779(2) 0.27260(9) 0.0585(9) 1.000 Uani d
S(3) 0.0667(4) 0.4150(2) 0.2535(1) 0.067(1) 1.000 Uani d
P(1) 0.4439(4) 0.2039(2) 0.30836(9) 0.0495(9) 1.000 Uani d
P(2) 0.2268(3) 0.3117(2) 0.24216(9) 0.0474(8) 1.000 Uani d
N(1) 0.430(1) 0.3074(6) 0.2785(3) 0.047(3) 1.000 Uani d
C(1) 0.570(1) 0.3814(8) 0.2828(4) 0.058(4) 1.000 Uani d
C(2) 0.616(1) 0.4147(9) 0.3390(4) 0.057(4) 1.000 Uani d
C(3) 0.493(2) 0.4685(9) 0.3626(5) 0.068(4) 1.000 Uani d
C(4) 0.524(2) 0.493(1) 0.4145(6) 0.093(6) 1.000 Uani d
C(5) 0.678(2) 0.462(1) 0.4437(5) 0.095(6) 1.000 Uani d
C(6) 0.799(2) 0.405(1) 0.4204(5) 0.083(5) 1.000 Uani d
C(7) 0.769(1) 0.3812(9) 0.3676(4) 0.068(4) 1.000 Uani d
C(11) 0.424(1) 0.2200(7) 0.3767(3) 0.048(3) 1.000 Uani d
C(12) 0.279(1) 0.2608(9) 0.3987(4) 0.064(4) 1.000 Uani d
C(13) 0.313(1) 0.2562(9) 0.4544(4) 0.061(4) 1.000 Uani d
C(14) 0.478(2) 0.2123(8) 0.4660(3) 0.056(4) 1.000 Uani d
C(15) 0.552(1) 0.1870(9) 0.4188(4) 0.061(4) 1.000 Uani d
C(16) 0.220(2) 0.0180(9) 0.3752(4) 0.070(5) 1.000 Uani d
C(17) 0.071(2) 0.063(1) 0.3946(5) 0.078(5) 1.000 Uani d
C(18) 0.091(2) 0.057(1) 0.4489(4) 0.077(5) 1.000 Uani d
C(19) 0.255(2) 0.0142(9) 0.4648(4) 0.062(4) 1.000 Uani d
C(20) 0.334(2) -0.0135(9) 0.4193(5) 0.075(5) 1.000 Uani d
C(21) 0.267(1) 0.2965(7) 0.1754(3) 0.041(3) 1.000 Uani d
C(22) 0.211(1) 0.3607(8) 0.1347(4) 0.052(4) 1.000 Uani d
C(23) 0.265(2) 0.3187(9) 0.0878(3) 0.063(4) 1.000 Uani d
C(24) 0.346(1) 0.2336(8) 0.0991(4) 0.053(4) 1.000 Uani d
C(25) 0.349(1) 0.2174(8) 0.1539(4) 0.051(4) 1.000 Uani d
C(26) -0.135(2) 0.186(1) 0.1558(4) 0.076(5) 1.000 Uani d
C(27) -0.190(1) 0.253(1) 0.1159(6) 0.080(5) 1.000 Uani d
C(28) -0.136(2) 0.217(1) 0.0690(6) 0.093(6) 1.000 Uani d
C(29) -0.048(2) 0.135(1) 0.0785(6) 0.093(6) 1.000 Uani d
C(30) -0.052(2) 0.112(1) 0.1311(7) 0.088(6) 1.000 Uani d
H(1a) 0.6780 0.3574 0.2701 0.070 1.000 Uiso c
H(1b) 0.5260 0.4330 0.2619 0.070 1.000 Uiso c
H(3) 0.3860 0.4905 0.3426 0.082 1.000 Uiso c
H(4) 0.4381 0.5318 0.4300 0.113 1.000 Uiso c
H(5) 0.7015 0.4793 0.4795 0.116 1.000 Uiso c
H(6) 0.9048 0.3817 0.4408 0.100 1.000 Uiso c
H(7) 0.8530 0.3417 0.3518 0.083 1.000 Uiso c
H(12) 0.1731 0.2871 0.3798 0.076 1.000 Uiso c
H(13) 0.2354 0.2790 0.4789 0.073 1.000 Uiso c
H(14) 0.5345 0.2009 0.5002 0.066 1.000 Uiso c
H(15) 0.6638 0.1552 0.4158 0.073 1.000 Uiso c
H(16) 0.2407 0.0093 0.3395 0.085 1.000 Uiso c
H(17) -0.0273 0.0919 0.3740 0.094 1.000 Uiso c
H(18) 0.0060 0.0783 0.4715 0.093 1.000 Uiso c
H(19) 0.3063 0.0052 0.4999 0.074 1.000 Uiso c
H(20) 0.4450 -0.0480 0.4185 0.090 1.000 Uiso c
H(22) 0.1505 0.4196 0.1379 0.063 1.000 Uiso c
H(23) 0.2468 0.3466 0.0540 0.077 1.000 Uiso c
H(24) 0.3931 0.1925 0.0745 0.065 1.000 Uiso c
H(25) 0.3957 0.1634 0.1725 0.061 1.000 Uiso c
H(26) -0.1501 0.1901 0.1919 0.092 1.000 Uiso c
H(27) -0.2514 0.3103 0.1201 0.097 1.000 Uiso c
H(28) -0.1575 0.2447 0.0355 0.111 1.000 Uiso c
H(29) 0.0095 0.0974 0.0539 0.110 1.000 Uiso c
H(30) -0.0066 0.0549 0.1473 0.105 1.000 Uiso c

loop_
_atom_site_aniso_label
_atom_site_aniso_U_11
_atom_site_aniso_U_22
_atom_site_aniso_U_33
_atom_site_aniso_U_12
_atom_site_aniso_U_13
_atom_site_aniso_U_23
Fe(1) 0.0370(9) 0.072(1) 0.0334(9) -0.0074(9) 0.0206(7) 0.0062(8)
Fe(2) 0.0350(9) 0.074(1) 0.0377(9) 0.0012(9) 0.0170(7) 0.0059(8)
S(1) 0.064(2) 0.099(3) 0.053(2) 0.016(2) 0.028(1) 0.002(2)
S(2) 0.050(2) 0.086(2) 0.041(1) -0.019(2) 0.013(1) 0.014(1)
S(3) 0.049(2) 0.097(3) 0.060(2) 0.012(2) 0.032(1) -0.004(2)
P(1) 0.038(2) 0.080(2) 0.034(1) -0.006(2) 0.023(1) 0.006(1)
P(2) 0.033(1) 0.078(2) 0.036(1) -0.004(2) 0.025(1) 0.004(1)
N(1) 0.031(5) 0.077(7) 0.035(5) -0.010(5) 0.015(3) 0.009(4)
C(1) 0.036(6) 0.081(9) 0.061(7) -0.004(6) 0.025(5) 0.016(6)
C(2) 0.038(7) 0.08(1) 0.052(7) -0.016(7) 0.019(5) -0.009(6)
C(3) 0.056(8) 0.08(1) 0.070(8) 0.000(7) 0.017(6) 0.003(7)
C(4) 0.08(1) 0.11(1) 0.10(1) -0.02(1) 0.048(9) -0.019(9)
C(5) 0.10(1) 0.13(2) 0.055(9) -0.03(1) 0.027(8) -0.022(8)
C(6) 0.072(9) 0.11(1) 0.063(9) -0.016(9) 0.004(7) 0.015(8)
C(7) 0.048(7) 0.11(1) 0.054(8) -0.016(7) 0.018(6) 0.005(7)
C(11) 0.050(6) 0.062(8) 0.036(6) -0.008(6) 0.027(5) -0.005(5)
C(12) 0.044(7) 0.11(1) 0.036(6) 0.003(7) 0.018(5) -0.001(6)
C(13) 0.055(7) 0.10(1) 0.037(6) 0.001(7) 0.025(5) 0.015(6)
C(14) 0.063(8) 0.077(9) 0.029(6) -0.021(7) 0.019(5) -0.010(5)
C(15) 0.040(7) 0.09(1) 0.050(7) -0.010(7) 0.010(5) -0.004(6)
C(16) 0.078(9) 0.09(1) 0.045(7) -0.016(8) 0.013(7) 0.008(6)
C(17) 0.056(8) 0.09(1) 0.09(1) -0.022(8) 0.009(7) 0.027(8)
C(18) 0.075(9) 0.11(1) 0.048(7) -0.021(9) 0.029(6) 0.031(7)
C(19) 0.053(8) 0.09(1) 0.041(7) -0.007(7) 0.003(6) 0.004(6)
C(20) 0.063(9) 0.08(1) 0.080(9) -0.001(7) 0.013(7) 0.000(7)
C(21) 0.036(6) 0.054(7) 0.037(5) -0.001(5) 0.025(4) -0.002(5)
C(22) 0.042(6) 0.064(9) 0.054(7) 0.005(6) 0.019(5) 0.013(6)
C(23) 0.069(8) 0.10(1) 0.027(6) -0.003(8) 0.027(5) 0.020(6)
C(24) 0.064(7) 0.063(8) 0.037(6) 0.003(6) 0.035(5) 0.004(5)
C(25) 0.035(6) 0.075(9) 0.045(6) 0.008(6) 0.022(5) 0.012(5)
C(26) 0.048(8) 0.13(1) 0.057(8) -0.017(9) 0.018(6) 0.003(8)
C(27) 0.021(6) 0.09(1) 0.13(1) -0.003(7) 0.013(7) -0.01(1)
C(28) 0.043(8) 0.14(2) 0.10(1) -0.007(9) 0.005(8) 0.04(1)
C(29) 0.07(1) 0.13(2) 0.08(1) -0.01(1) 0.013(8) -0.03(1)
C(30) 0.066(9) 0.07(1) 0.13(1) -0.009(8) 0.012(9) 0.026(9)

loop_
_atom_type_symbol
_atom_type_oxidation_number
_atom_type_number_in_cell
_atom_type_scat_dispersion_real
_atom_type_scat_dispersion_imag
_atom_type_scat_source
C 0 108 0.017 0.009
;International Tables for Crystallography
(1992, Vol. C, Tables 4.2.6.8 and 6.1.1.1)
;
H 0 100 0.000 0.000
;International Tables for Crystallography
(1992, Vol. C, Table 6.1.1.2)
;
N 0 4 0.029 0.018
;International Tables for Crystallography
(1992, Vol. C, Tables 4.2.6.8 and 6.1.1.1)
;
P 0 8 0.283 0.434
;International Tables for Crystallography
(1992, Vol. C, Tables 4.2.6.8 and 6.1.1.1)
;
S 0 12 0.319 0.557
;International Tables for Crystallography
(1992, Vol. C, Tables 4.2.6.8 and 6.1.1.1)
;
Fe 0 8 -1.179 3.204
;International Tables for Crystallography
(1992, Vol. C, Tables 4.2.6.8 and 6.1.1.1)
;

loop_
_geom_angle_atom_site_label_1
_geom_angle_atom_site_label_2
_geom_angle_atom_site_label_3
_geom_angle
_geom_angle_publ_flag
C(11) Fe(1) C(12) 40.5(4) yes
C(11) Fe(1) C(13) 69.0(4) yes
C(11) Fe(1) C(14) 68.8(4) yes
C(11) Fe(1) C(15) 41.8(4) yes
C(11) Fe(1) C(16) 107.5(4) yes
C(11) Fe(1) C(17) 121.4(4) yes
C(11) Fe(1) C(18) 156.8(5) yes
C(11) Fe(1) C(19) 162.3(5) yes
C(11) Fe(1) C(20) 125.5(5) yes
C(12) Fe(1) C(13) 41.7(4) yes
C(12) Fe(1) C(14) 68.2(4) yes
C(12) Fe(1) C(15) 69.3(5) yes
C(12) Fe(1) C(16) 123.9(4) yes
C(12) Fe(1) C(17) 107.1(5) yes
C(12) Fe(1) C(18) 121.7(5) yes
C(12) Fe(1) C(19) 155.7(5) yes
C(12) Fe(1) C(20) 161.6(5) yes
C(13) Fe(1) C(14) 39.4(4) yes
C(13) Fe(1) C(15) 68.6(4) yes
C(13) Fe(1) C(16) 161.3(5) yes
C(13) Fe(1) C(17) 124.0(5) yes
C(13) Fe(1) C(18) 107.5(5) yes
C(13) Fe(1) C(19) 119.7(4) yes
C(13) Fe(1) C(20) 155.8(4) yes
C(14) Fe(1) C(15) 40.9(4) yes
C(14) Fe(1) C(16) 158.1(5) yes
C(14) Fe(1) C(17) 159.6(5) yes
C(14) Fe(1) C(18) 124.0(4) yes
C(14) Fe(1) C(19) 107.4(4) yes
C(14) Fe(1) C(20) 122.4(5) yes
C(15) Fe(1) C(16) 121.8(5) yes
C(15) Fe(1) C(17) 157.9(5) yes
C(15) Fe(1) C(18) 160.2(4) yes
C(15) Fe(1) C(19) 124.1(5) yes
C(15) Fe(1) C(20) 108.0(5) yes
C(16) Fe(1) C(17) 41.0(5) yes
C(16) Fe(1) C(18) 68.0(5) yes
C(16) Fe(1) C(19) 69.2(4) yes
C(16) Fe(1) C(20) 40.9(4) yes
C(17) Fe(1) C(18) 40.2(4) yes
C(17) Fe(1) C(19) 68.3(4) yes
C(17) Fe(1) C(20) 68.2(5) yes
C(18) Fe(1) C(19) 39.6(4) yes
C(18) Fe(1) C(20) 67.1(5) yes
C(19) Fe(1) C(20) 40.9(4) yes
C(21) Fe(2) C(22) 40.9(4) yes
C(21) Fe(2) C(23) 67.9(4) yes
C(21) Fe(2) C(24) 68.3(4) yes
C(21) Fe(2) C(25) 41.0(4) yes
C(21) Fe(2) C(26) 110.3(4) yes
C(21) Fe(2) C(27) 124.4(5) yes
C(21) Fe(2) C(28) 159.0(6) yes
C(21) Fe(2) C(29) 161.3(6) yes
C(21) Fe(2) C(30) 126.5(5) yes
C(22) Fe(2) C(23) 41.2(4) yes
C(22) Fe(2) C(24) 68.6(4) yes
C(22) Fe(2) C(25) 69.2(4) yes
C(22) Fe(2) C(26) 125.8(5) yes
C(22) Fe(2) C(27) 108.5(5) yes
C(22) Fe(2) C(28) 122.0(6) yes
C(22) Fe(2) C(29) 155.3(6) yes
C(22) Fe(2) C(30) 162.8(6) yes
C(23) Fe(2) C(24) 39.3(4) yes
C(23) Fe(2) C(25) 67.7(4) yes
C(23) Fe(2) C(26) 162.3(6) yes
C(23) Fe(2) C(27) 124.5(6) yes
C(23) Fe(2) C(28) 107.3(5) yes
C(23) Fe(2) C(29) 119.4(5) yes
C(23) Fe(2) C(30) 155.1(6) yes
C(24) Fe(2) C(25) 40.9(3) yes
C(24) Fe(2) C(26) 157.9(6) yes
C(24) Fe(2) C(27) 158.4(5) yes
C(24) Fe(2) C(28) 121.9(5) yes
C(24) Fe(2) C(29) 105.7(5) yes
C(24) Fe(2) C(30) 121.7(6) yes
C(25) Fe(2) C(26) 123.3(5) yes
C(25) Fe(2) C(27) 159.9(5) yes
C(25) Fe(2) C(28) 158.1(6) yes
C(25) Fe(2) C(29) 123.0(6) yes
C(25) Fe(2) C(30) 108.6(5) yes
C(26) Fe(2) C(27) 40.8(5) yes
C(26) Fe(2) C(28) 67.7(5) yes
C(26) Fe(2) C(29) 68.3(5) yes
C(26) Fe(2) C(30) 40.2(5) yes
C(27) Fe(2) C(28) 40.2(5) yes
C(27) Fe(2) C(29) 67.6(5) yes
C(27) Fe(2) C(30) 67.4(6) yes
C(28) Fe(2) C(29) 39.3(6) yes
C(28) Fe(2) C(30) 66.4(5) yes
C(29) Fe(2) C(30) 40.3(5) yes
P(1) S(2) P(2) 79.3(1) yes
S(1) P(1) S(2) 119.3(2) yes
S(1) P(1) N(1) 117.3(3) yes
S(1) P(1) C(11) 114.2(4) yes
S(2) P(1) N(1) 86.8(3) yes
S(2) P(1) C(11) 106.6(3) yes
N(1) P(1) C(11) 109.3(5) yes
S(2) P(2) S(3) 120.4(2) yes
S(2) P(2) N(1) 86.4(3) yes
S(2) P(2) C(21) 107.3(4) yes
S(3) P(2) N(1) 117.8(3) yes
S(3) P(2) C(21) 113.6(4) yes
N(1) P(2) C(21) 107.9(4) yes
P(1) N(1) P(2) 107.4(5) yes
P(1) N(1) C(1) 126.3(6) yes
P(2) N(1) C(1) 126.3(7) yes
N(1) C(1) C(2) 112.5(8) yes
N(1) C(1) H(1a) 108.5 no
N(1) C(1) H(1b) 108.5 no
C(2) C(1) H(1a) 108.8 no
C(2) C(1) H(1b) 109.0 no
H(1a) C(1) H(1b) 109.5 no
C(1) C(2) C(3) 120(1) yes
C(1) C(2) C(7) 119(1) yes
C(3) C(2) C(7) 120(1) yes
C(2) C(3) C(4) 121(1) yes
C(2) C(3) H(3) 119.6 no
C(4) C(3) H(3) 119.1 no
C(3) C(4) C(5) 120(1) yes
C(3) C(4) H(4) 120.0 no
C(5) C(4) H(4) 120.3 no
C(4) C(5) C(6) 119(1) yes
C(4) C(5) H(5) 120.1 no
C(6) C(5) H(5) 120.9 no
C(5) C(6) C(7) 121(1) yes
C(5) C(6) H(6) 119.2 no
C(7) C(6) H(6) 119.7 no
C(2) C(7) C(6) 119(1) yes
C(2) C(7) H(7) 120.7 no
C(6) C(7) H(7) 120.6 no
Fe(1) C(11) P(1) 123.8(5) yes
Fe(1) C(11) C(12) 69.0(6) yes
Fe(1) C(11) C(15) 69.7(6) yes
P(1) C(11) C(12) 126.5(8) yes
P(1) C(11) C(15) 125.6(8) yes
C(12) C(11) C(15) 107.8(8) yes
Fe(1) C(12) C(11) 70.5(7) yes
Fe(1) C(12) C(13) 70.4(7) yes
Fe(1) C(12) H(12) 124.7 no
C(11) C(12) C(13) 108.7(9) yes
C(11) C(12) H(12) 125.7 no
C(13) C(12) H(12) 125.6 no
Fe(1) C(13) C(12) 67.9(7) yes
Fe(1) C(13) C(14) 70.9(7) yes
Fe(1) C(13) H(13) 126.1 no
C(12) C(13) C(14) 107.6(9) yes
C(12) C(13) H(13) 126.1 no
C(14) C(13) H(13) 126.3 no
Fe(1) C(14) C(13) 69.7(7) yes
Fe(1) C(14) C(15) 69.1(6) yes
Fe(1) C(14) H(14) 127.9 no
C(13) C(14) C(15) 109.7(9) yes
C(13) C(14) H(14) 125.0 no
C(15) C(14) H(14) 125.3 no
Fe(1) C(15) C(11) 68.5(5) yes
Fe(1) C(15) C(14) 69.9(6) yes
Fe(1) C(15) H(15) 126.5 no
C(11) C(15) C(14) 106(1) yes
C(11) C(15) H(15) 127.0 no
C(14) C(15) H(15) 126.9 no
Fe(1) C(16) C(17) 68.9(8) yes
Fe(1) C(16) C(20) 69.9(7) yes
Fe(1) C(16) H(16) 126.7 no
C(17) C(16) C(20) 106(1) yes
C(17) C(16) H(16) 127.2 no
C(20) C(16) H(16) 126.3 no
Fe(1) C(17) C(16) 70.1(7) yes
Fe(1) C(17) C(18) 71.5(7) yes
Fe(1) C(17) H(17) 124.3 no
C(16) C(17) C(18) 108(1) yes
C(16) C(17) H(17) 125.6 no
C(18) C(17) H(17) 125.9 no
Fe(1) C(18) C(17) 68.3(6) yes
Fe(1) C(18) C(19) 69.3(7) yes
Fe(1) C(18) H(18) 128.9 no
C(17) C(18) C(19) 109(1) yes
C(17) C(18) H(18) 125.6 no
C(19) C(18) H(18) 125.2 no
Fe(1) C(19) C(18) 71.2(7) yes
Fe(1) C(19) C(20) 69.9(7) yes
Fe(1) C(19) H(19) 124.1 no
C(18) C(19) C(20) 107.4(9) yes
C(18) C(19) H(19) 126.4 no
C(20) C(19) H(19) 126.2 no
Fe(1) C(20) C(16) 69.1(7) yes
Fe(1) C(20) C(19) 69.2(8) yes
Fe(1) C(20) H(20) 127.9 no
C(16) C(20) C(19) 108(1) yes
C(16) C(20) H(20) 125.9 no
C(19) C(20) H(20) 125.8 no
Fe(2) C(21) P(2) 123.6(5) yes
Fe(2) C(21) C(22) 70.3(6) yes
Fe(2) C(21) C(25) 69.8(6) yes
P(2) C(21) C(22) 124.5(8) yes
P(2) C(21) C(25) 126.1(8) yes
C(22) C(21) C(25) 109.3(8) yes
Fe(2) C(22) C(21) 68.9(6) yes
Fe(2) C(22) C(23) 69.2(6) yes
Fe(2) C(22) H(22) 126.2 no
C(21) C(22) C(23) 105(1) yes
C(21) C(22) H(22) 127.2 no
C(23) C(22) H(22) 127.5 no
Fe(2) C(23) C(22) 69.6(6) yes
Fe(2) C(23) C(24) 70.7(6) yes
Fe(2) C(23) H(23) 126.9 no
C(22) C(23) C(24) 110.2(8) yes
C(22) C(23) H(23) 124.4 no
C(24) C(23) H(23) 125.5 no
Fe(2) C(24) C(23) 70.1(6) yes
Fe(2) C(24) C(25) 69.0(5) yes
Fe(2) C(24) H(24) 126.5 no
C(23) C(24) C(25) 108.3(9) yes
C(23) C(24) H(24) 125.8 no
C(25) C(24) H(24) 125.9 no
Fe(2) C(25) C(21) 69.3(5) yes
Fe(2) C(25) C(24) 70.1(6) yes
Fe(2) C(25) H(25) 125.3 no
C(21) C(25) C(24) 107.0(9) yes
C(21) C(25) H(25) 126.5 no
C(24) C(25) H(25) 126.5 no
Fe(2) C(26) C(27) 69.7(7) yes
Fe(2) C(26) C(30) 69.8(7) yes
Fe(2) C(26) H(26) 125.5 no
C(27) C(26) C(30) 107(1) yes
C(27) C(26) H(26) 127.4 no
C(30) C(26) H(26) 126.0 no
Fe(2) C(27) C(26) 69.5(7) yes
Fe(2) C(27) C(28) 69.3(7) yes
Fe(2) C(27) H(27) 126.1 no
C(26) C(27) C(28) 107(1) yes
C(26) C(27) H(27) 126.9 no
C(28) C(27) H(27) 126.2 no
Fe(2) C(28) C(27) 70.5(7) yes
Fe(2) C(28) C(29) 68.8(8) yes
Fe(2) C(28) H(28) 127.3 no
C(27) C(28) C(29) 109(1) yes
C(27) C(28) H(28) 126.6 no
C(29) C(28) H(28) 123.9 no
Fe(2) C(29) C(28) 71.9(9) yes
Fe(2) C(29) C(30) 71.8(8) yes
Fe(2) C(29) H(29) 122.2 no
C(28) C(29) C(30) 109(1) yes
C(28) C(29) H(29) 127.1 no
C(30) C(29) H(29) 124.1 no
Fe(2) C(30) C(26) 70.0(8) yes
Fe(2) C(30) C(29) 67.8(8) yes
Fe(2) C(30) H(30) 128.2 no
C(26) C(30) C(29) 108(1) yes
C(26) C(30) H(30) 126.1 no
C(29) C(30) H(30) 125.7 no

loop_
_geom_bond_atom_site_label_1
_geom_bond_atom_site_label_2
_geom_bond_distance
_geom_bond_publ_flag
Fe(1) C(11) 2.010(9) yes
Fe(1) C(12) 1.99(1) yes
Fe(1) C(13) 2.02(1) yes
Fe(1) C(14) 2.04(1) yes
Fe(1) C(15) 2.03(1) yes
Fe(1) C(16) 2.01(1) yes
Fe(1) C(17) 2.00(1) yes
Fe(1) C(18) 2.04(1) yes
Fe(1) C(19) 2.02(1) yes
Fe(1) C(20) 2.02(1) yes
Fe(2) C(21) 2.022(9) yes
Fe(2) C(22) 2.04(1) yes
Fe(2) C(23) 2.04(1) yes
Fe(2) C(24) 2.04(1) yes
Fe(2) C(25) 2.029(9) yes
Fe(2) C(26) 2.04(1) yes
Fe(2) C(27) 2.05(1) yes
Fe(2) C(28) 2.03(1) yes
Fe(2) C(29) 1.99(1) yes
Fe(2) C(30) 2.04(1) yes
S(1) P(1) 1.918(4) yes
S(2) P(1) 2.110(4) yes
S(2) P(2) 2.108(4) yes
S(3) P(2) 1.925(4) yes
P(1) N(1) 1.661(8) yes
P(1) C(11) 1.790(9) yes
P(2) N(1) 1.680(7) yes
P(2) C(21) 1.781(9) yes
N(1) C(1) 1.47(1) yes
C(1) C(2) 1.52(1) yes
C(1) H(1a) 0.95 no
C(1) H(1b) 0.95 no
C(2) C(3) 1.37(1) yes
C(2) C(7) 1.37(1) yes
C(3) C(4) 1.37(1) yes
C(3) H(3) 0.95 no
C(4) C(5) 1.37(2) yes
C(4) H(4) 0.96 no
C(5) C(6) 1.38(2) yes
C(5) H(5) 0.95 no
C(6) C(7) 1.39(1) yes
C(6) H(6) 0.95 no
C(7) H(7) 0.95 no
C(11) C(12) 1.38(1) yes
C(11) C(15) 1.44(1) yes
C(12) C(13) 1.43(1) yes
C(12) H(12) 0.95 no
C(13) C(14) 1.37(1) yes
C(13) H(13) 0.95 no
C(14) C(15) 1.42(1) yes
C(14) H(14) 0.95 no
C(15) H(15) 0.95 no
C(16) C(17) 1.40(2) yes
C(16) C(20) 1.41(1) yes
C(16) H(16) 0.95 no
C(17) C(18) 1.39(1) yes
C(17) H(17) 0.94 no
C(18) C(19) 1.37(1) yes
C(18) H(18) 0.95 no
C(19) C(20) 1.41(1) yes
C(19) H(19) 0.95 no
C(20) H(20) 0.95 no
C(21) C(22) 1.42(1) yes
C(21) C(25) 1.42(1) yes
C(22) C(23) 1.43(1) yes
C(22) H(22) 0.96 no
C(23) C(24) 1.37(1) yes
C(23) H(23) 0.95 no
C(24) C(25) 1.42(1) yes
C(24) H(24) 0.95 no
C(25) H(25) 0.95 no
C(26) C(27) 1.43(2) yes
C(26) C(30) 1.40(2) yes
C(26) H(26) 0.95 no
C(27) C(28) 1.40(2) yes
C(27) H(27) 0.95 no
C(28) C(29) 1.35(2) yes
C(28) H(28) 0.94 no
C(29) C(30) 1.39(2) yes
C(29) H(29) 0.96 no
C(30) H(30) 0.96 no

loop_
_geom_contact_atom_site_label_1
_geom_contact_atom_site_label_2
_geom_contact_distance
_geom_contact_site_symmetry_2
_geom_contact_publ_flag
C(4) C(24) 3.59(2) 2_655 no
C(17) C(22) 3.58(2) 2_545 no
C(18) C(18) 3.46(2) 3_556 no
C(20) C(27) 3.59(2) 2_545 no
C(24) C(27) 3.40(2) 1_655 no

loop_
_geom_torsion_atom_site_label_1
_geom_torsion_atom_site_label_2
_geom_torsion_atom_site_label_3
_geom_torsion_atom_site_label_4
_geom_torsion
_geom_torsion_publ_flag
Fe(1) C(11) P(1) S(1) -80.2(6) no
Fe(1) C(11) P(1) S(2) 53.6(7) no
Fe(1) C(11) P(1) N(1) 146.0(6) no
Fe(1) C(11) C(12) C(13) 60.3(8) no
Fe(1) C(11) C(15) C(14) -60.2(8) no
Fe(1) C(12) C(11) P(1) 117.2(9) no
Fe(1) C(12) C(11) C(15) -59.1(8) no
Fe(1) C(12) C(13) C(14) 60.0(8) no
Fe(1) C(13) C(12) C(11) -60.4(9) no
Fe(1) C(13) C(14) C(15) 57.6(8) no
Fe(1) C(14) C(13) C(12) -58.2(8) no
Fe(1) C(14) C(15) C(11) 59.2(7) no
Fe(1) C(15) C(11) P(1) -117.7(8) no
Fe(1) C(15) C(11) C(12) 58.6(8) no
Fe(1) C(15) C(14) C(13) -57.9(9) no
Fe(1) C(16) C(17) C(18) -61.5(9) no
Fe(1) C(16) C(20) C(19) 58.3(9) no
Fe(1) C(17) C(16) C(20) 60.2(9) no
Fe(1) C(17) C(18) C(19) -57.2(9) no
Fe(1) C(18) C(17) C(16) 60.6(9) no
Fe(1) C(18) C(19) C(20) -60.8(9) no
Fe(1) C(19) C(18) C(17) 56.6(9) no
Fe(1) C(19) C(20) C(16) -58.2(9) no
Fe(1) C(20) C(16) C(17) -59.5(9) no
Fe(1) C(20) C(19) C(18) 61.6(9) no
Fe(2) C(21) P(2) S(2) 56.6(6) no
Fe(2) C(21) P(2) S(3) -79.0(6) no
Fe(2) C(21) P(2) N(1) 148.4(6) no
Fe(2) C(21) C(22) C(23) -60.0(7) no
Fe(2) C(21) C(25) C(24) 60.3(7) no
Fe(2) C(22) C(21) P(2) -117.8(8) no
Fe(2) C(22) C(21) C(25) 59.1(7) no
Fe(2) C(22) C(23) C(24) -59.1(9) no
Fe(2) C(23) C(22) C(21) 59.8(7) no
Fe(2) C(23) C(24) C(25) -58.5(8) no
Fe(2) C(24) C(23) C(22) 58.5(8) no
Fe(2) C(24) C(25) C(21) -59.8(7) no
Fe(2) C(25) C(21) P(2) 117.5(8) no
Fe(2) C(25) C(21) C(22) -59.4(7) no
Fe(2) C(25) C(24) C(23) 59.2(8) no
Fe(2) C(26) C(27) C(28) 59.5(9) no
Fe(2) C(26) C(30) C(29) -57(1) no
Fe(2) C(27) C(26) C(30) -60.4(9) no
Fe(2) C(27) C(28) C(29) 58(1) no
Fe(2) C(28) C(27) C(26) -59.7(8) no
Fe(2) C(28) C(29) C(30) 63(1) no
Fe(2) C(29) C(28) C(27) -59(1) no
Fe(2) C(29) C(30) C(26) 58(1) no
Fe(2) C(30) C(26) C(27) 60.3(9) no
Fe(2) C(30) C(29) C(28) -63(1) no
S(1) P(1) S(2) P(2) -118.2(2) no
S(1) P(1) N(1) P(2) 119.5(3) no
S(1) P(1) N(1) C(1) -60.2(8) no
S(1) P(1) C(11) C(12) -168(1) no
S(1) P(1) C(11) C(15) 8(1) no
S(2) P(1) N(1) P(2) -2.0(4) no
S(2) P(1) N(1) C(1) 178.3(7) no
S(2) P(1) C(11) C(12) -34(1) no
S(2) P(1) C(11) C(15) 141.7(9) no
S(2) P(2) N(1) P(1) 2.0(4) no
S(2) P(2) N(1) C(1) -178.3(7) no
S(2) P(2) C(21) C(22) 144.7(8) no
S(2) P(2) C(21) C(25) -31.7(9) no
S(3) P(2) S(2) P(1) -121.9(2) no
S(3) P(2) N(1) P(1) 124.7(4) no
S(3) P(2) N(1) C(1) -55.6(8) no
S(3) P(2) C(21) C(22) 9(1) no
S(3) P(2) C(21) C(25) -167.4(8) no
P(1) S(2) P(2) N(1) -1.5(3) no
P(1) S(2) P(2) C(21) 106.1(3) no
P(1) N(1) P(2) C(21) -105.0(5) no
P(1) N(1) C(1) C(2) -59(1) no
P(1) C(11) Fe(1) C(12) -121(1) no
P(1) C(11) Fe(1) C(13) -159.1(8) no
P(1) C(11) Fe(1) C(14) 158.5(8) no
P(1) C(11) Fe(1) C(15) 120(1) no
P(1) C(11) Fe(1) C(16) 1.5(8) no
P(1) C(11) Fe(1) C(17) -41.2(9) no
P(1) C(11) Fe(1) C(18) -73(1) no
P(1) C(11) Fe(1) C(19) 78(2) no
P(1) C(11) Fe(1) C(20) 43.1(9) no
P(1) C(11) C(12) C(13) 177.5(8) no
P(1) C(11) C(15) C(14) -177.9(8) no
P(2) S(2) P(1) N(1) 1.5(3) no
P(2) S(2) P(1) C(11) 110.8(4) no
P(2) N(1) P(1) C(11) -108.4(5) no
P(2) N(1) C(1) C(2) 121.4(8) no
P(2) C(21) Fe(2) C(22) 119.0(9) no
P(2) C(21) Fe(2) C(23) 158.4(8) no
P(2) C(21) Fe(2) C(24) -159.1(8) no
P(2) C(21) Fe(2) C(25) -120.6(9) no
P(2) C(21) Fe(2) C(26) -2.7(9) no
P(2) C(21) Fe(2) C(27) 40.8(9) no
P(2) C(21) Fe(2) C(28) 78(2) no
P(2) C(21) Fe(2) C(29) -85(2) no
P(2) C(21) Fe(2) C(30) -45.0(9) no
P(2) C(21) C(22) C(23) -177.9(7) no
P(2) C(21) C(25) C(24) 177.8(7) no
N(1) P(1) C(11) C(12) 58(1) no
N(1) P(1) C(11) C(15) -125.9(9) no
N(1) P(2) C(21) C(22) -123.6(9) no
N(1) P(2) C(21) C(25) 60(1) no
N(1) C(1) C(2) C(3) -72(1) no
N(1) C(1) C(2) C(7) 100(1) no
C(1) N(1) P(1) C(11) 71.8(8) no
C(1) N(1) P(2) C(21) 74.7(9) no
C(1) C(2) C(3) C(4) 174(1) no
C(1) C(2) C(7) C(6) -174(1) no
C(2) C(3) C(4) C(5) -1(2) no
C(2) C(7) C(6) C(5) -1(2) no
C(3) C(2) C(7) C(6) -2(2) no
C(3) C(4) C(5) C(6) -1(2) no
C(4) C(3) C(2) C(7) 2(2) no
C(4) C(5) C(6) C(7) 2(2) no
C(11) Fe(1) C(12) C(13) -119.1(8) no
C(11) Fe(1) C(13) C(12) 37.4(6) no
C(11) Fe(1) C(13) C(14) -81.7(6) no
C(11) Fe(1) C(14) C(13) 82.4(6) no
C(11) Fe(1) C(14) C(15) -39.4(7) no
C(11) Fe(1) C(15) C(14) 117(1) no
C(11) Fe(1) C(16) C(17) -118.0(7) no
C(11) Fe(1) C(16) C(20) 124.4(7) no
C(11) Fe(1) C(17) C(16) 80.5(8) no
C(11) Fe(1) C(17) C(18) -161.0(7) no
C(11) Fe(1) C(18) C(17) 45(2) no
C(11) Fe(1) C(18) C(19) 167(1) no
C(11) Fe(1) C(19) C(18) -163(1) no
C(11) Fe(1) C(19) C(20) -45(2) no
C(11) Fe(1) C(20) C(16) -75.1(8) no
C(11) Fe(1) C(20) C(19) 164.6(6) no
C(11) C(12) Fe(1) C(13) 119.1(8) no
C(11) C(12) Fe(1) C(14) 82.4(7) no
C(11) C(12) Fe(1) C(15) 38.4(6) no
C(11) C(12) Fe(1) C(16) -76.8(8) no
C(11) C(12) Fe(1) C(17) -118.6(7) no
C(11) C(12) Fe(1) C(18) -160.2(6) no
C(11) C(12) Fe(1) C(19) 166.4(9) no
C(11) C(12) Fe(1) C(20) -46(2) no
C(11) C(12) C(13) C(14) 0(1) no
C(11) C(15) Fe(1) C(12) -37.2(6) no
C(11) C(15) Fe(1) C(13) -82.0(6) no
C(11) C(15) Fe(1) C(14) -117(1) no
C(11) C(15) Fe(1) C(16) 80.6(8) no
C(11) C(15) Fe(1) C(17) 47(2) no
C(11) C(15) Fe(1) C(18) -164(1) no
C(11) C(15) Fe(1) C(19) 165.8(6) no
C(11) C(15) Fe(1) C(20) 123.5(7) no
C(11) C(15) C(14) C(13) 1(1) no
C(12) Fe(1) C(11) C(15) 119.4(9) no
C(12) Fe(1) C(13) C(14) -119.1(8) no
C(12) Fe(1) C(14) C(13) 38.7(6) no
C(12) Fe(1) C(14) C(15) -83.0(7) no
C(12) Fe(1) C(15) C(14) 80.3(7) no
C(12) Fe(1) C(16) C(17) -76.5(8) no
C(12) Fe(1) C(16) C(20) 165.9(7) no
C(12) Fe(1) C(17) C(16) 122.4(7) no
C(12) Fe(1) C(17) C(18) -119.1(8) no
C(12) Fe(1) C(18) C(17) 78.8(9) no
C(12) Fe(1) C(18) C(19) -159.2(7) no
C(12) Fe(1) C(19) C(18) 47(1) no
C(12) Fe(1) C(19) C(20) 164.9(9) no
C(12) Fe(1) C(20) C(16) -40(2) no
C(12) Fe(1) C(20) C(19) -160(1) no
C(12) C(11) Fe(1) C(13) -38.5(6) no
C(12) C(11) Fe(1) C(14) -80.9(7) no
C(12) C(11) Fe(1) C(15) -119.4(9) no
C(12) C(11) Fe(1) C(16) 122.1(7) no
C(12) C(11) Fe(1) C(17) 79.4(8) no
C(12) C(11) Fe(1) C(18) 47(1) no
C(12) C(11) Fe(1) C(19) -161(1) no
C(12) C(11) Fe(1) C(20) 163.7(6) no
C(12) C(11) C(15) C(14) -2(1) no
C(12) C(13) Fe(1) C(14) 119.1(8) no
C(12) C(13) Fe(1) C(15) 82.4(6) no
C(12) C(13) Fe(1) C(16) -45(2) no
C(12) C(13) Fe(1) C(17) -77.1(7) no
C(12) C(13) Fe(1) C(18) -118.3(6) no
C(12) C(13) Fe(1) C(19) -159.6(6) no
C(12) C(13) Fe(1) C(20) 169(1) no
C(12) C(13) C(14) C(15) -1(1) no
C(13) Fe(1) C(11) C(15) 81.0(7) no
C(13) Fe(1) C(14) C(15) -121.7(9) no
C(13) Fe(1) C(15) C(14) 35.5(6) no
C(13) Fe(1) C(16) C(17) -42(2) no
C(13) Fe(1) C(16) C(20) -159(1) no
C(13) Fe(1) C(17) C(16) 165.1(6) no
C(13) Fe(1) C(17) C(18) -76.4(9) no
C(13) Fe(1) C(18) C(17) 122.3(8) no
C(13) Fe(1) C(18) C(19) -115.7(7) no
C(13) Fe(1) C(19) C(18) 81.6(8) no
C(13) Fe(1) C(19) C(20) -160.9(6) no
C(13) Fe(1) C(20) C(16) 164(1) no
C(13) Fe(1) C(20) C(19) 44(1) no
C(13) C(12) Fe(1) C(14) -36.7(5) no
C(13) C(12) Fe(1) C(15) -80.8(6) no
C(13) C(12) Fe(1) C(16) 164.1(6) no
C(13) C(12) Fe(1) C(17) 122.2(7) no
C(13) C(12) Fe(1) C(18) 80.7(7) no
C(13) C(12) Fe(1) C(19) 47(1) no
C(13) C(12) Fe(1) C(20) -166(1) no
C(13) C(12) C(11) C(15) 1(1) no
C(13) C(14) Fe(1) C(15) 121.7(9) no
C(13) C(14) Fe(1) C(16) 167(1) no
C(13) C(14) Fe(1) C(17) -42(2) no
C(13) C(14) Fe(1) C(18) -75.6(8) no
C(13) C(14) Fe(1) C(19) -115.9(6) no
C(13) C(14) Fe(1) C(20) -158.2(6) no
C(14) Fe(1) C(11) C(15) 38.6(7) no
C(14) Fe(1) C(16) C(17) 165(1) no
C(14) Fe(1) C(16) C(20) 48(1) no
C(14) Fe(1) C(17) C(16) -164(1) no
C(14) Fe(1) C(17) C(18) -46(2) no
C(14) Fe(1) C(18) C(17) 162.5(8) no
C(14) Fe(1) C(18) C(19) -75.5(9) no
C(14) Fe(1) C(19) C(18) 122.7(8) no
C(14) Fe(1) C(19) C(20) -119.8(7) no
C(14) Fe(1) C(20) C(16) -160.9(7) no
C(14) Fe(1) C(20) C(19) 78.9(8) no
C(14) C(13) Fe(1) C(15) -36.7(6) no
C(14) C(13) Fe(1) C(16) -164(1) no
C(14) C(13) Fe(1) C(17) 163.8(6) no
C(14) C(13) Fe(1) C(18) 122.6(6) no
C(14) C(13) Fe(1) C(19) 81.2(7) no
C(14) C(13) Fe(1) C(20) 50(1) no
C(14) C(15) Fe(1) C(16) -161.9(7) no
C(14) C(15) Fe(1) C(17) 165(1) no
C(14) C(15) Fe(1) C(18) -47(2) no
C(14) C(15) Fe(1) C(19) -76.7(9) no
C(14) C(15) Fe(1) C(20) -119.0(7) no
C(15) Fe(1) C(16) C(17) -161.6(7) no
C(15) Fe(1) C(16) C(20) 80.8(8) no
C(15) Fe(1) C(17) C(16) 46(2) no
C(15) Fe(1) C(17) C(18) 164(1) no
C(15) Fe(1) C(18) C(17) -162(1) no
C(15) Fe(1) C(18) C(19) -40(2) no
C(15) Fe(1) C(19) C(18) 164.6(7) no
C(15) Fe(1) C(19) C(20) -77.9(8) no
C(15) Fe(1) C(20) C(16) -118.1(7) no
C(15) Fe(1) C(20) C(19) 121.6(7) no
C(15) C(11) Fe(1) C(16) -118.5(7) no
C(15) C(11) Fe(1) C(17) -161.2(7) no
C(15) C(11) Fe(1) C(18) 167(1) no
C(15) C(11) Fe(1) C(19) -42(2) no
C(15) C(11) Fe(1) C(20) -76.9(8) no
C(15) C(14) Fe(1) C(16) 45(1) no
C(15) C(14) Fe(1) C(17) -163(1) no
C(15) C(14) Fe(1) C(18) 162.6(7) no
C(15) C(14) Fe(1) C(19) 122.3(7) no
C(15) C(14) Fe(1) C(20) 80.0(8) no
C(16) Fe(1) C(17) C(18) 118(1) no
C(16) Fe(1) C(18) C(17) -38.4(8) no
C(16) Fe(1) C(18) C(19) 83.6(8) no
C(16) Fe(1) C(19) C(18) -80.3(8) no
C(16) Fe(1) C(19) C(20) 37.3(7) no
C(16) Fe(1) C(20) C(19) -120(1) no
C(16) C(17) Fe(1) C(18) -118(1) no
C(16) C(17) Fe(1) C(19) -82.9(8) no
C(16) C(17) Fe(1) C(20) -38.7(7) no
C(16) C(17) C(18) C(19) 3(2) no
C(16) C(20) Fe(1) C(17) 38.7(7) no
C(16) C(20) Fe(1) C(18) 82.4(7) no
C(16) C(20) Fe(1) C(19) 120(1) no
C(16) C(20) C(19) C(18) 3(2) no
C(17) Fe(1) C(16) C(20) -118(1) no
C(17) Fe(1) C(18) C(19) 122(1) no
C(17) Fe(1) C(19) C(18) -36.2(8) no
C(17) Fe(1) C(19) C(20) 81.4(7) no
C(17) Fe(1) C(20) C(19) -81.5(7) no
C(17) C(16) Fe(1) C(18) 37.8(7) no
C(17) C(16) Fe(1) C(19) 80.4(7) no
C(17) C(16) Fe(1) C(20) 118(1) no
C(17) C(16) C(20) C(19) -1(2) no
C(17) C(18) Fe(1) C(19) -122(1) no
C(17) C(18) Fe(1) C(20) -82.9(8) no
C(17) C(18) C(19) C(20) -4(2) no
C(18) Fe(1) C(16) C(20) -79.9(7) no
C(18) Fe(1) C(19) C(20) 118(1) no
C(18) Fe(1) C(20) C(19) -37.9(6) no
C(18) C(17) Fe(1) C(19) 35.6(8) no
C(18) C(17) Fe(1) C(20) 79.8(8) no
C(18) C(17) C(16) C(20) -1(2) no
C(18) C(19) Fe(1) C(20) -118(1) no
C(19) Fe(1) C(16) C(20) -37.2(7) no
C(19) C(18) Fe(1) C(20) 39.1(7) no
C(21) Fe(2) C(22) C(23) 116.7(9) no
C(21) Fe(2) C(23) C(22) -39.1(6) no
C(21) Fe(2) C(23) C(24) 82.3(6) no
C(21) Fe(2) C(24) C(23) -81.3(7) no
C(21) Fe(2) C(24) C(25) 38.6(6) no
C(21) Fe(2) C(25) C(24) -117.9(9) no
C(21) Fe(2) C(26) C(27) 119.6(8) no
C(21) Fe(2) C(26) C(30) -123.1(8) no
C(21) Fe(2) C(27) C(26) -81(1) no
C(21) Fe(2) C(27) C(28) 160.5(9) no
C(21) Fe(2) C(28) C(27) -50(2) no
C(21) Fe(2) C(28) C(29) -171(1) no
C(21) Fe(2) C(29) C(28) 170(1) no
C(21) Fe(2) C(29) C(30) 52(2) no
C(21) Fe(2) C(30) C(26) 78.0(9) no
C(21) Fe(2) C(30) C(29) -161.6(8) no
C(21) C(22) Fe(2) C(23) -116.7(9) no
C(21) C(22) Fe(2) C(24) -81.2(6) no
C(21) C(22) Fe(2) C(25) -37.2(5) no
C(21) C(22) Fe(2) C(26) 79.6(7) no
C(21) C(22) Fe(2) C(27) 121.6(7) no
C(21) C(22) Fe(2) C(28) 163.8(7) no
C(21) C(22) Fe(2) C(29) -162(1) no
C(21) C(22) Fe(2) C(30) 49(2) no
C(21) C(22) C(23) C(24) 1(1) no
C(21) C(25) Fe(2) C(22) 37.1(5) no
C(21) C(25) Fe(2) C(23) 81.5(6) no
C(21) C(25) Fe(2) C(24) 117.9(9) no
C(21) C(25) Fe(2) C(26) -82.8(8) no
C(21) C(25) Fe(2) C(27) -50(2) no
C(21) C(25) Fe(2) C(28) 162(1) no
C(21) C(25) Fe(2) C(29) -167.0(7) no
C(21) C(25) Fe(2) C(30) -124.8(7) no
C(21) C(25) C(24) C(23) -1(1) no
C(22) Fe(2) C(21) C(25) -120.4(8) no
C(22) Fe(2) C(23) C(24) 121.4(9) no
C(22) Fe(2) C(24) C(23) -37.2(6) no
C(22) Fe(2) C(24) C(25) 82.6(7) no
C(22) Fe(2) C(25) C(24) -80.8(7) no
C(22) Fe(2) C(26) C(27) 76.3(9) no
C(22) Fe(2) C(26) C(30) -166.4(8) no
C(22) Fe(2) C(27) C(26) -123.8(8) no
C(22) Fe(2) C(27) C(28) 118(1) no
C(22) Fe(2) C(28) C(27) -81(1) no
C(22) Fe(2) C(28) C(29) 158.2(8) no
C(22) Fe(2) C(29) C(28) -49(2) no
C(22) Fe(2) C(29) C(30) -167(1) no
C(22) Fe(2) C(30) C(26) 40(2) no
C(22) Fe(2) C(30) C(29) 161(2) no
C(22) C(21) Fe(2) C(23) 39.4(6) no
C(22) C(21) Fe(2) C(24) 81.9(6) no
C(22) C(21) Fe(2) C(25) 120.4(8) no
C(22) C(21) Fe(2) C(26) -121.7(7) no
C(22) C(21) Fe(2) C(27) -78.2(8) no
C(22) C(21) Fe(2) C(28) -41(2) no
C(22) C(21) Fe(2) C(29) 156(1) no
C(22) C(21) Fe(2) C(30) -164.0(7) no
C(22) C(21) C(25) C(24) 1(1) no
C(22) C(23) Fe(2) C(24) -121.4(9) no
C(22) C(23) Fe(2) C(25) -83.5(6) no
C(22) C(23) Fe(2) C(26) 48(2) no
C(22) C(23) Fe(2) C(27) 78.3(8) no
C(22) C(23) Fe(2) C(28) 119.1(8) no
C(22) C(23) Fe(2) C(29) 160.1(7) no
C(22) C(23) Fe(2) C(30) -170(1) no
C(22) C(23) C(24) C(25) 0(1) no
C(23) Fe(2) C(21) C(25) -81.0(6) no
C(23) Fe(2) C(24) C(25) 119.8(9) no
C(23) Fe(2) C(25) C(24) -36.4(6) no
C(23) Fe(2) C(26) C(27) 39(2) no
C(23) Fe(2) C(26) C(30) 156(1) no
C(23) Fe(2) C(27) C(26) -166.6(8) no
C(23) Fe(2) C(27) C(28) 75(1) no
C(23) Fe(2) C(28) C(27) -123.5(9) no
C(23) Fe(2) C(28) C(29) 115.5(9) no
C(23) Fe(2) C(29) C(28) -81(1) no
C(23) Fe(2) C(29) C(30) 160.9(8) no
C(23) Fe(2) C(30) C(26) -163(1) no
C(23) Fe(2) C(30) C(29) -43(2) no
C(23) C(22) Fe(2) C(24) 35.5(6) no
C(23) C(22) Fe(2) C(25) 79.5(7) no
C(23) C(22) Fe(2) C(26) -163.7(7) no
C(23) C(22) Fe(2) C(27) -121.7(8) no
C(23) C(22) Fe(2) C(28) -79.5(9) no
C(23) C(22) Fe(2) C(29) -45(2) no
C(23) C(22) Fe(2) C(30) 165(2) no
C(23) C(22) C(21) C(25) -1(1) no
C(23) C(24) Fe(2) C(25) -119.8(9) no
C(23) C(24) Fe(2) C(26) -172(1) no
C(23) C(24) Fe(2) C(27) 49(2) no
C(23) C(24) Fe(2) C(28) 78.0(9) no
C(23) C(24) Fe(2) C(29) 117.5(8) no
C(23) C(24) Fe(2) C(30) 158.3(7) no
C(24) Fe(2) C(21) C(25) -38.5(6) no
C(24) Fe(2) C(26) C(27) -158(1) no
C(24) Fe(2) C(26) C(30) -41(2) no
C(24) Fe(2) C(27) C(26) 158(1) no
C(24) Fe(2) C(27) C(28) 40(2) no
C(24) Fe(2) C(28) C(27) -163.9(9) no
C(24) Fe(2) C(28) C(29) 75(1) no
C(24) Fe(2) C(29) C(28) -121.5(9) no
C(24) Fe(2) C(29) C(30) 120.8(9) no
C(24) Fe(2) C(30) C(26) 163.1(7) no
C(24) Fe(2) C(30) C(29) -76(1) no
C(24) C(23) Fe(2) C(25) 37.9(6) no
C(24) C(23) Fe(2) C(26) 170(1) no
C(24) C(23) Fe(2) C(27) -160.3(7) no
C(24) C(23) Fe(2) C(28) -119.5(8) no
C(24) C(23) Fe(2) C(29) -78.6(9) no
C(24) C(23) Fe(2) C(30) -48(1) no
C(24) C(25) Fe(2) C(26) 159.3(8) no
C(24) C(25) Fe(2) C(27) -168(1) no
C(24) C(25) Fe(2) C(28) 44(2) no
C(24) C(25) Fe(2) C(29) 75.1(9) no
C(24) C(25) Fe(2) C(30) 117.3(8) no
C(25) Fe(2) C(26) C(27) 163.5(8) no
C(25) Fe(2) C(26) C(30) -79.2(9) no
C(25) Fe(2) C(27) C(26) -44(2) no
C(25) Fe(2) C(27) C(28) -162(1) no
C(25) Fe(2) C(28) C(27) 163(1) no
C(25) Fe(2) C(28) C(29) 42(2) no
C(25) Fe(2) C(29) C(28) -162.6(8) no
C(25) Fe(2) C(29) C(30) 79.7(9) no
C(25) Fe(2) C(30) C(26) 120.0(8) no
C(25) Fe(2) C(30) C(29) -119.5(9) no
C(25) C(21) Fe(2) C(26) 117.9(7) no
C(25) C(21) Fe(2) C(27) 161.4(7) no
C(25) C(21) Fe(2) C(28) -162(1) no
C(25) C(21) Fe(2) C(29) 36(2) no
C(25) C(21) Fe(2) C(30) 75.6(8) no
C(25) C(24) Fe(2) C(26) -52(1) no
C(25) C(24) Fe(2) C(27) 169(1) no
C(25) C(24) Fe(2) C(28) -162.1(8) no
C(25) C(24) Fe(2) C(29) -122.7(8) no
C(25) C(24) Fe(2) C(30) -81.9(8) no
C(26) Fe(2) C(27) C(28) -118(1) no
C(26) Fe(2) C(28) C(27) 38.5(9) no
C(26) Fe(2) C(28) C(29) -82(1) no
C(26) Fe(2) C(29) C(28) 80.9(9) no
C(26) Fe(2) C(29) C(30) -36.8(8) no
C(26) Fe(2) C(30) C(29) 120(1) no
C(26) C(27) Fe(2) C(28) 118(1) no
C(26) C(27) Fe(2) C(29) 82.2(9) no
C(26) C(27) Fe(2) C(30) 38.4(8) no
C(26) C(27) C(28) C(29) -2(2) no
C(26) C(30) Fe(2) C(27) -39.0(7) no
C(26) C(30) Fe(2) C(28) -82.8(8) no
C(26) C(30) Fe(2) C(29) -120(1) no
C(26) C(30) C(29) C(28) -4(2) no
C(27) Fe(2) C(26) C(30) 117(1) no
C(27) Fe(2) C(28) C(29) -121(1) no
C(27) Fe(2) C(29) C(28) 36.7(9) no
C(27) Fe(2) C(29) C(30) -81.0(9) no
C(27) Fe(2) C(30) C(29) 81.5(9) no
C(27) C(26) Fe(2) C(28) -37.9(9) no
C(27) C(26) Fe(2) C(29) -80.4(9) no
C(27) C(26) Fe(2) C(30) -117(1) no
C(27) C(26) C(30) C(29) 3(2) no
C(27) C(28) Fe(2) C(29) 121(1) no
C(27) C(28) Fe(2) C(30) 82(1) no
C(27) C(28) C(29) C(30) 4(2) no
C(28) Fe(2) C(26) C(30) 79.4(9) no
C(28) Fe(2) C(29) C(30) -118(1) no
C(28) Fe(2) C(30) C(29) 37.7(9) no
C(28) C(27) Fe(2) C(29) -35.9(9) no
C(28) C(27) Fe(2) C(30) -80(1) no
C(28) C(27) C(26) C(30) -1(2) no
C(28) C(29) Fe(2) C(30) 118(1) no
C(29) Fe(2) C(26) C(30) 36.9(8) no
C(29) C(28) Fe(2) C(30) -38.7(9) no
